data_1556113
loop_
_publ_author_name
'Weisser, Roland'
'Yue, Weimin'
'Reiser, Oliver'

_publ_section_title
;
 Enantioselective synthesis of furo[2,3-b]furans, a spongiane diterpenoid
 substructure.
;
_journal_issue 24
_journal_name_full 'Organic letters'
_journal_page_first 5353
_journal_page_last 5356
_journal_paper_doi 10.1021/ol051457m
_journal_volume 7
_journal_year 2005
_chemical_compound_source 'see text'
_chemical_formula_moiety 'C7 H8 O5'
_chemical_formula_sum 'C7 H8 O5'
_chemical_formula_weight 172.13
_space_group_IT_number 19
_space_group_name_Hall 'P 2ac 2ab'
_space_group_name_H-M_alt 'P 21 21 21'
_symmetry_cell_setting orthorhombic
_symmetry_Int_Tables_number 19
_symmetry_space_group_name_Hall 'P 2ac 2ab'
_symmetry_space_group_name_H-M 'P 21 21 21'
_atom_sites_solution_hydrogens geom
_atom_sites_solution_primary direct
_atom_sites_solution_secondary difmap
_cell_angle_alpha 90
_cell_angle_beta 90
_cell_angle_gamma 90
_cell_formula_units_Z 4
_cell_length_a 5.3100(6)
_cell_length_b 10.8386(10)
_cell_length_c 12.8074(12)
_cell_measurement_reflns_used 4837
_cell_measurement_temperature 173
_cell_measurement_theta_max 25.76
_cell_measurement_theta_min 2.46
_cell_volume 737.10(13)
_computing_cell_refinement 'STOE (1998)'
_computing_data_collection 'STOE (1998)'
_computing_data_reduction 'STOE (1998)'
_computing_molecular_graphics 'PLATON (Spek, 1990)'
_computing_publication_material 'PLATON (Spek, 1990)'
_computing_structure_refinement 'SHELXL-97 (Sheldrick, 1997)'
_computing_structure_solution 'SIR-97 (Altomare, 1993)'
_diffrn_ambient_temperature 173(1)
_diffrn_measured_fraction_theta_full 0.998
_diffrn_measured_fraction_theta_max 0.998
_diffrn_measurement_device_type 'STOE-IPDS diffractometer'
_diffrn_measurement_method rotation
_diffrn_radiation_monochromator graphite
_diffrn_radiation_source 'fine-focus sealed tube'
_diffrn_radiation_type 'Mo K\a'
_diffrn_radiation_wavelength 0.71073
_diffrn_reflns_av_R_equivalents 0.0237
_diffrn_reflns_av_sigmaI/netI 0.0240
_diffrn_reflns_limit_h_max 6
_diffrn_reflns_limit_h_min -6
_diffrn_reflns_limit_k_max 13
_diffrn_reflns_limit_k_min -13
_diffrn_reflns_limit_l_max 15
_diffrn_reflns_limit_l_min -15
_diffrn_reflns_number 5378
_diffrn_reflns_reduction_process ' ?'
_diffrn_reflns_theta_full 25.76
_diffrn_reflns_theta_max 25.76
_diffrn_reflns_theta_min 2.46
_diffrn_standards_decay_% 0
_diffrn_standards_interval_count 0
_diffrn_standards_interval_time 0
_diffrn_standards_number 0
_exptl_absorpt_coefficient_mu 0.135
_exptl_absorpt_correction_T_max 0.995
_exptl_absorpt_correction_T_min 0.933
_exptl_absorpt_correction_type none
_exptl_crystal_colour 'translucent, colourless'
_exptl_crystal_density_diffrn 1.551
_exptl_crystal_density_method 'Not Measured'
_exptl_crystal_description stick
_exptl_crystal_F_000 360
_exptl_crystal_size_max 0.520
_exptl_crystal_size_mid 0.120
_exptl_crystal_size_min 0.040
_refine_diff_density_max 0.147
_refine_diff_density_min -0.103
_refine_diff_density_rms 0.027
_refine_ls_abs_structure_details 'Flack H.D. (1983), Acta Cryst. A39, 876-881'
_refine_ls_abs_structure_Flack 0.5(10)
_refine_ls_extinction_method 'none             '
_refine_ls_goodness_of_fit_ref 0.988
_refine_ls_hydrogen_treatment mixed
_refine_ls_matrix_type full
_refine_ls_number_parameters 142
_refine_ls_number_reflns 1414
_refine_ls_number_restraints 0
_refine_ls_restrained_S_all 0.988
_refine_ls_R_factor_all 0.0292
_refine_ls_R_factor_gt 0.0226
_refine_ls_shift/su_max 0.001
_refine_ls_shift/su_mean 0.000
_refine_ls_structure_factor_coef Fsqd
_refine_ls_weighting_details 'calc w=1/[\s^2^(Fo^2^)+(0.0204P)^2^+0.0665P] where P=(Fo^2^+2Fc^2^)/3'
_refine_ls_weighting_scheme calc
_refine_ls_wR_factor_gt 0.0446
_refine_ls_wR_factor_ref 0.0458
_reflns_number_gt 1216
_reflns_number_total 1414
_reflns_threshold_expression I>2\\s(I)
_cod_data_source_file ol051457mrom20050622_061710.cif
_cod_data_source_block d012
_cod_depositor_comments
;
The following automatic conversions were performed:

data item '_atom_sites_solution_hydrogens' value 'geom ' was changed
to 'geom' in accordance with the
/home/saulius/struct/COD-crude-data/automatic-downloads/DataCite-retrospective/ACS/depositions/lib/dictionaries/cif_core.dic
dictionary named 'cif_core.dic' version 2.4.2 last updated on
2011-04-26.

data item '_atom_sites_solution_primary' value 'direct ' was changed
to 'direct' in accordance with the
/home/saulius/struct/COD-crude-data/automatic-downloads/DataCite-retrospective/ACS/depositions/lib/dictionaries/cif_core.dic
dictionary named 'cif_core.dic' version 2.4.2 last updated on
2011-04-26.

data item '_atom_sites_solution_secondary' value 'difmap ' was
changed to 'difmap' in accordance with the
/home/saulius/struct/COD-crude-data/automatic-downloads/DataCite-retrospective/ACS/depositions/lib/dictionaries/cif_core.dic
dictionary named 'cif_core.dic' version 2.4.2 last updated on
2011-04-26.

data item '_refine_ls_hydrogen_treatment' value 'mixed ' was changed
to 'mixed' in accordance with the
/home/saulius/struct/COD-crude-data/automatic-downloads/DataCite-retrospective/ACS/depositions/lib/dictionaries/cif_core.dic
dictionary named 'cif_core.dic' version 2.4.2 last updated on
2011-04-26.

data item '_refine_ls_weighting_scheme' value 'calc ' was changed to
'calc' in accordance with the
/home/saulius/struct/COD-crude-data/automatic-downloads/DataCite-retrospective/ACS/depositions/lib/dictionaries/cif_core.dic
dictionary named 'cif_core.dic' version 2.4.2 last updated on
2011-04-26.

data item '_symmetry_cell_setting' value 'Orthorhombic' was changed
to 'orthorhombic' in accordance with the
/home/saulius/struct/COD-crude-data/automatic-downloads/DataCite-retrospective/ACS/depositions/lib/dictionaries/cif_core.dic
dictionary named 'cif_core.dic' version 2.4.2 last updated on
2011-04-26.

Automatic conversion script
Id: cif_fix_values 6909 2019-04-08 15:41:33Z antanas 
;
_cod_database_code 1556113

loop_
_symmetry_equiv_pos_as_xyz
x,y,z
1/2-x,-y,1/2+z
1/2+x,1/2-y,-z
-x,1/2+y,1/2-z

loop_
_atom_site_aniso_label
_atom_site_aniso_U_11
_atom_site_aniso_U_22
_atom_site_aniso_U_33
_atom_site_aniso_U_23
_atom_site_aniso_U_13
_atom_site_aniso_U_12
O1 0.0312(5) 0.0308(5) 0.0262(5) -0.0041(4) 0.0079(4) -0.0039(4)
O2 0.0719(9) 0.0309(5) 0.0340(5) 0.0031(5) 0.0168(6) -0.0114(6)
O3 0.0296(5) 0.0281(5) 0.0320(5) -0.0032(4) -0.0004(4) 0.0025(4)
O4 0.0439(6) 0.0283(5) 0.0343(5) -0.0006(4) 0.0020(5) -0.0079(5)
O5 0.0709(9) 0.0394(6) 0.0265(5) -0.0024(5) -0.0086(6) -0.0160(7)
C1 0.0409(9) 0.0250(7) 0.0215(7) -0.0030(5) 0.0012(6) -0.0065(6)
C2 0.0316(8) 0.0290(7) 0.0233(6) -0.0023(6) -0.0005(7) 0.0001(6)
C3 0.0250(7) 0.0290(7) 0.0230(6) -0.0017(5) -0.0003(6) -0.0072(6)
C4 0.0312(8) 0.0221(7) 0.0270(7) -0.0031(6) 0.0008(6) -0.0057(6)
C5 0.0283(7) 0.0308(8) 0.0242(7) 0.0018(6) 0.0035(6) -0.0054(7)
C6 0.0317(8) 0.0268(7) 0.0239(7) 0.0030(6) -0.0012(6) -0.0007(6)
C7 0.0237(7) 0.0292(7) 0.0259(6) 0.0002(6) -0.0049(6) 0.0016(6)

loop_
_atom_site_label
_atom_site_type_symbol
_atom_site_thermal_displace_type
_atom_site_fract_x
_atom_site_fract_y
_atom_site_fract_z
_atom_site_occupancy
_atom_site_U_iso_or_equiv
O1 O Uani 0.13519(18) 0.26531(9) 0.07941(7) 1.000 0.0294(3)
O2 O Uani 0.0555(2) 0.45562(9) 0.02572(8) 1.000 0.0456(4)
O3 O Uani 0.18472(17) 0.15294(9) 0.23376(7) 1.000 0.0299(3)
O4 O Uani 0.2647(2) 0.40227(9) 0.28603(8) 1.000 0.0355(3)
O5 O Uani 0.1712(2) 0.35507(11) 0.45112(8) 1.000 0.0456(4)
C1 C Uani -0.0052(3) 0.36817(12) 0.07829(10) 1.000 0.0291(4)
C2 C Uani -0.2322(3) 0.35559(13) 0.14595(11) 1.000 0.0280(4)
C3 C Uani -0.2250(3) 0.22308(13) 0.18686(10) 1.000 0.0257(4)
C4 C Uani 0.0269(3) 0.17264(12) 0.14809(11) 1.000 0.0268(4)
C5 C Uani -0.2075(3) 0.20713(14) 0.30567(10) 1.000 0.0278(4)
C6 C Uani 0.0769(3) 0.20419(13) 0.32654(11) 1.000 0.0275(4)
C7 C Uani 0.1837(3) 0.33110(13) 0.34960(10) 1.000 0.0263(4)
H2A H Uiso -0.221(3) 0.4166(13) 0.1999(11) 1.000 0.024(4)
H2B H Uiso -0.374(3) 0.3716(16) 0.1049(13) 1.000 0.044(5)
H3 H Uiso -0.359(3) 0.1772(13) 0.1608(11) 1.000 0.022(4)
H4 H Uiso 0.023(3) 0.0982(13) 0.1081(11) 1.000 0.025(4)
H5A H Uiso -0.288(3) 0.2700(12) 0.3412(10) 1.000 0.016(3)
H5B H Uiso -0.282(3) 0.1290(15) 0.3247(11) 1.000 0.034(4)
H5O H Uiso 0.248(4) 0.4235(18) 0.4661(15) 1.000 0.060(6)
H6 H Uiso 0.117(2) 0.1496(14) 0.3849(11) 1.000 0.023(4)

loop_
_atom_type_symbol
_atom_type_description
_atom_type_scat_dispersion_real
_atom_type_scat_dispersion_imag
_atom_type_scat_source
O O 0.0106 0.0060 'International Tables Vol C Tables 4.2.6.8 and 6.1.1.4'
H H 0.0000 0.0000 'International Tables Vol C Tables 4.2.6.8 and 6.1.1.4'
C C 0.0033 0.0016 'International Tables Vol C Tables 4.2.6.8 and 6.1.1.4'

loop_
_geom_angle_atom_site_label_1
_geom_angle_atom_site_label_2
_geom_angle_atom_site_label_3
_geom_angle
_geom_angle_publ_flag
C1 O1 C4 111.16(11) yes
C4 O3 C6 110.66(11) yes
C7 O5 H5O 111.1(13) no
O1 C1 O2 120.70(13) yes
O1 C1 C2 111.54(11) yes
O2 C1 C2 127.75(13) yes
C1 C2 C3 105.36(12) no
C2 C3 C5 116.56(12) no
C4 C3 C5 103.24(12) no
C2 C3 C4 104.27(12) no
O1 C4 C3 107.20(11) yes
O3 C4 C3 108.94(11) yes
O1 C4 O3 110.09(11) yes
C3 C5 C6 103.58(12) no
O3 C6 C7 111.35(12) yes
C5 C6 C7 112.53(12) no
O3 C6 C5 104.90(11) yes
O4 C7 C6 125.75(12) yes
O5 C7 C6 110.45(12) yes
O4 C7 O5 123.78(13) yes
C1 C2 H2A 107.8(9) no
C1 C2 H2B 107.9(10) no
C3 C2 H2A 113.5(8) no
C3 C2 H2B 112.8(11) no
H2A C2 H2B 109.1(14) no
C2 C3 H3 111.1(9) no
C4 C3 H3 111.2(9) no
C5 C3 H3 110.0(9) no
O1 C4 H4 105.5(9) no
O3 C4 H4 107.7(9) no
C3 C4 H4 117.2(10) no
C3 C5 H5A 112.2(8) no
C3 C5 H5B 108.9(9) no
C6 C5 H5A 112.6(10) no
C6 C5 H5B 109.9(10) no
H5A C5 H5B 109.4(13) no
O3 C6 H6 108.2(8) no
C5 C6 H6 111.1(7) no
C7 C6 H6 108.6(8) no

loop_
_geom_bond_atom_site_label_1
_geom_bond_atom_site_label_2
_geom_bond_distance
_geom_bond_publ_flag
O1 C1 1.3412(17) yes
O1 C4 1.4537(17) yes
O2 C1 1.2065(17) yes
O3 C4 1.3970(17) yes
O3 C6 1.4312(17) yes
O4 C7 1.2012(17) yes
O5 C7 1.3276(17) yes
O5 H5O 0.87(2) no
C1 C2 1.491(2) no
C2 C3 1.529(2) no
C3 C4 1.528(2) no
C3 C5 1.5343(18) no
C5 C6 1.534(2) no
C6 C7 1.517(2) no
C2 H2A 0.958(14) no
C2 H2B 0.935(16) no
C3 H3 0.930(15) no
C4 H4 0.956(14) no
C5 H5A 0.924(14) no
C5 H5B 0.966(16) no
C6 H6 0.977(14) no

loop_
_geom_contact_atom_site_label_1
_geom_contact_atom_site_label_2
_geom_contact_distance
_geom_contact_site_symmetry_2
_geom_contact_publ_flag
O1 O4 3.1111(14) . no
O1 C1 3.1335(17) 3_555 no
O1 C2 3.2471(17) 3_555 no
O2 C6 3.3665(18) 4_555 no
O2 O5 2.6887(15) 2_564 no
O3 C3 3.2807(19) 1_655 no
O3 C5 3.4072(19) 1_655 no
O3 O4 2.8163(14) . no
O4 O3 2.8163(14) . no
O4 C4 3.3030(17) . no
O4 C2 3.2575(19) 1_655 no
O4 O1 3.1111(14) . no
O4 C1 3.0446(17) . no
O4 C2 3.2306(19) . no
O5 C5 3.2514(17) 3_556 no
O5 O2 2.6887(15) 2_565 no
O1 H2B 2.868(16) 1_655 no
O1 H2B 2.789(17) 3_555 no
O2 H3 2.826(14) 3_555 no
O2 H6 2.563(15) 4_555 no
O2 H5O 1.84(2) 2_564 no
O3 H2A 2.706(14) 4_545 no
O3 H3 2.610(16) 1_655 no
O4 H5B 2.839(16) 4_555 no
O4 H2A 2.809(16) . no
O4 H5A 2.863(15) 1_655 no
O5 H5B 2.887(14) 3_556 no
C1 O4 3.0446(17) . no
C1 O1 3.1335(17) 3_455 no
C2 O4 3.2306(19) . no
C2 O4 3.2575(19) 1_455 no
C2 C7 3.428(2) . no
C2 O1 3.2471(17) 3_455 no
C3 O3 3.2807(19) 1_455 no
C4 O4 3.3030(17) . no
C5 O5 3.2514(17) 3_456 no
C5 O3 3.4072(19) 1_455 no
C5 C7 3.546(2) 1_455 no
C6 O2 3.3665(18) 4_545 no
C7 C5 3.546(2) 1_655 no
C7 C2 3.428(2) . no
C1 H5O 3.00(2) 2_564 no
C7 H2A 3.025(15) . no
C7 H5A 2.884(16) 1_655 no
H2A O4 2.809(16) . no
H2A C7 3.025(15) . no
H2A H5A 2.434(19) . no
H2A O3 2.706(14) 4_555 no
H2B O1 2.868(16) 1_455 no
H2B O1 2.789(17) 3_455 no
H3 O3 2.610(16) 1_455 no
H3 O2 2.826(14) 3_455 no
H4 H5O 2.56(2) 4_545 no
H5A O4 2.863(15) 1_455 no
H5A C7 2.884(16) 1_455 no
H5A H2A 2.434(19) . no
H5B O5 2.887(14) 3_456 no
H5B O4 2.839(16) 4_545 no
H5O O2 1.84(2) 2_565 no
H5O C1 3.00(2) 2_565 no
H5O H4 2.56(2) 4_555 no
H6 O2 2.563(14) 4_545 no

loop_
_geom_hbond_atom_site_label_D
_geom_hbond_atom_site_label_H
_geom_hbond_atom_site_label_A
_geom_hbond_distance_DH
_geom_hbond_distance_HA
_geom_hbond_distance_DA
_geom_hbond_angle_DHA
_geom_hbond_site_symmetry_A
_geom_hbond_publ_flag
O5 H5O O2 0.87(2) 1.84(2) 2.6887(15) 165.1(18) 2_565 yes
C6 H6 O2 0.977(14) 2.563(14) 3.3665(18) 139.5(9) 4_545 yes

loop_
_geom_torsion_atom_site_label_1
_geom_torsion_atom_site_label_2
_geom_torsion_atom_site_label_3
_geom_torsion_atom_site_label_4
_geom_torsion
_geom_torsion_publ_flag
C4 O1 C1 O2 179.85(13) no
C4 O1 C1 C2 -1.16(15) no
C1 O1 C4 O3 -113.19(12) no
C1 O1 C4 C3 5.17(14) no
C4 O3 C6 C7 -97.26(13) no
C6 O3 C4 C3 -9.31(14) no
C4 O3 C6 C5 24.73(14) no
C6 O3 C4 O1 107.98(12) no
O2 C1 C2 C3 175.60(14) no
O1 C1 C2 C3 -3.31(15) no
C1 C2 C3 C4 6.06(14) no
C1 C2 C3 C5 119.10(14) no
C2 C3 C4 O1 -6.82(14) no
C4 C3 C5 C6 23.70(14) no
C5 C3 C4 O3 -9.98(14) no
C2 C3 C4 O3 112.28(12) no
C5 C3 C4 O1 -129.09(11) no
C2 C3 C5 C6 -89.92(15) no
C3 C5 C6 C7 91.51(13) no
C3 C5 C6 O3 -29.71(14) no
O3 C6 C7 O4 27.7(2) no
O3 C6 C7 O5 -153.63(12) no
C5 C6 C7 O5 88.91(14) no
C5 C6 C7 O4 -89.79(18) no
